data_2003336
loop_
_publ_author_name
'Delanghe, P. H. M.'
'Lautens, M.'
'Lough, A. J.'

_publ_section_title
;
 Two Highly Substituted Methylenecyclopropanes
;
_journal_issue 4
_journal_name_full 'Acta Crystallographica Section C'
_journal_page_first 700
_journal_page_last 703
_journal_paper_doi 10.1107/S0108270194011182
_journal_volume 51
_journal_year 1995
_chemical_formula_sum 'C12 H20 O2'
_chemical_formula_weight 196.3
_chemical_name_systematic
;
 (R*,R*)-\a-(1-Methoxy-3-methylenecyclopropyl)-cyclohexanemethanol
;
_space_group_IT_number 14
_symmetry_cell_setting monoclinic
_symmetry_space_group_name_Hall '-P 2ybc'
_symmetry_space_group_name_H-M 'P 1 21/c 1'
_cell_angle_alpha 90.00
_cell_angle_beta 109.65(1)
_cell_angle_gamma 90.00
_cell_formula_units_Z 4
_cell_length_a 12.398(2)
_cell_length_b 10.057(1)
_cell_length_c 10.177(1)
_cell_measurement_reflns_used 25
_cell_measurement_temperature 293(2)
_cell_measurement_theta_max 27.7
_cell_measurement_theta_min 20.3
_cell_volume 1195.0(3)
_computing_cell_refinement 'CAD-4 Software (Enraf-Nonius, 1989)'
_computing_data_collection 'CAD-4 Software (Enraf-Nonius, 1989)'
_computing_data_reduction 'XCAD-4 Software (Siemens, 1993)'
_computing_molecular_graphics 'SHELXTL/PC XP (Sheldrick, 1990)'
_computing_publication_material 'SHELXTL/PC XPUBL (Sheldrick, 1990)'
_computing_structure_refinement 'SHELXTL/PC XLS3 (Sheldrick, 1990)'
_computing_structure_solution 'SHELXTL/PC XS (Sheldrick, 1990)'
_diffrn_ambient_temperature 293(2)
_diffrn_measurement_device 'Enraf-Nonius CAD4'
_diffrn_measurement_method '\w-2\q scan'
_diffrn_radiation_monochromator graphite
_diffrn_radiation_source 'fine-focus sealed tube'
_diffrn_radiation_type MoK\a
_diffrn_radiation_wavelength 0.71073
_diffrn_reflns_av_R_equivalents 0.0275
_diffrn_reflns_limit_h_max 14
_diffrn_reflns_limit_h_min 0
_diffrn_reflns_limit_k_max 7
_diffrn_reflns_limit_k_min -11
_diffrn_reflns_limit_l_max 11
_diffrn_reflns_limit_l_min -12
_diffrn_reflns_number 2512
_diffrn_reflns_theta_max 25.0
_diffrn_reflns_theta_min 1.75
_diffrn_standards_decay_% 'linear correction for 51% intensity decay'
_diffrn_standards_interval_time 120
_diffrn_standards_number 3
_exptl_absorpt_coefficient_mu 0.072
_exptl_absorpt_correction_type none
_exptl_crystal_colour colourless
_exptl_crystal_density_diffrn 1.091
_exptl_crystal_description needle
_exptl_crystal_F_000 432
_exptl_crystal_size_max 0.25
_exptl_crystal_size_mid 0.23
_exptl_crystal_size_min 0.17
_refine_diff_density_max 0.20
_refine_diff_density_min -0.17
_refine_ls_extinction_method none
_refine_ls_goodness_of_fit_obs 1.17
_refine_ls_hydrogen_treatment ' H atoms riding, C-H 0.96\%A, O---H refxyzU'
_refine_ls_matrix_type full
_refine_ls_number_parameters 132
_refine_ls_number_reflns 1308
_refine_ls_number_restraints 0
_refine_ls_R_factor_all 0.1272
_refine_ls_R_factor_obs 0.0511
_refine_ls_shift/esd_max 0.02
_refine_ls_shift/esd_mean 0.00
_refine_ls_structure_factor_coef F
_refine_ls_weighting_details 'w = 1/[\s^2^(F) + 0.0034F^2^]'
_refine_ls_weighting_scheme calc
_refine_ls_wR_factor_all 0.4120
_refine_ls_wR_factor_obs 0.0799
_reflns_number_observed 1308
_reflns_number_total 2294
_reflns_observed_criterion >2sigma(I)
_cod_data_source_file fg1036.cif
_cod_data_source_block methoxy
_cod_depositor_comments
;
The following automatic conversions were performed:

'_symmetry_cell_setting' value 'Monoclinic' changed to 'monoclinic'
according to /home/saulius/struct/CIF-dictionaries/cif_core.dic
dictionary named 'cif_core.dic' version 2.4.1 from 2010-06-29.

Automatic conversion script
Id: cif_fix_values 1715 2011-07-08 13:25:40Z adriana 

The following automatic conversions were performed:

'_refine_ls_weighting_scheme' value 'w = 1/[\s^2^(F) + 0.0034F^2^]'
was changed to 'calc'. New tag '_refine_ls_weighting_details' was
created. The value of the new tag was set to 'w = 1/[\s^2^(F) +
0.0034F^2^]'.

Automatic conversion script
Id: cif_fix_values 3143 2015-03-26 13:38:13Z robertas 
;
_cod_original_cell_volume 1194.9(5)
_cod_original_sg_symbol_H-M 'P 21/c'
_cod_database_code 2003336

loop_
_symmetry_equiv_pos_as_xyz
'x, y, z'
'-x, -y, -z'
'-x, y+1/2, -z+1/2'
'x, -y+1/2, z+1/2'

loop_
_atom_site_aniso_label
_atom_site_aniso_U_11
_atom_site_aniso_U_12
_atom_site_aniso_U_13
_atom_site_aniso_U_22
_atom_site_aniso_U_23
_atom_site_aniso_U_33
O(1) 0.042(1) -0.000(1) 0.018(1) 0.063(1) 0.001(1) 0.040(1)
O(2) 0.060(1) 0.001(1) 0.011(1) 0.063(1) 0.011(1) 0.035(1)
C(1) 0.041(1) -0.007(1) 0.016(1) 0.048(1) -0.004(1) 0.037(1)
C(2) 0.070(2) -0.013(1) 0.026(2) 0.050(2) -0.012(1) 0.054(2)
C(3) 0.058(2) -0.000(1) 0.023(1) 0.042(1) 0.005(1) 0.052(2)
C(4) 0.081(2) -0.002(2) 0.016(2) 0.051(2) 0.019(2) 0.083(2)
C(5) 0.049(2) 0.015(2) 0.028(2) 0.119(3) 0.012(2) 0.071(2)
C(6) 0.042(1) 0.001(1) 0.017(1) 0.049(1) 0.007(1) 0.036(1)
C(7) 0.044(1) -0.000(1) 0.019(1) 0.042(1) 0.005(1) 0.043(1)
C(8) 0.067(2) 0.005(1) 0.019(2) 0.051(2) -0.001(1) 0.054(2)
C(9) 0.085(2) 0.002(2) 0.034(2) 0.047(2) -0.009(2) 0.077(2)
C(10) 0.076(2) -0.017(2) 0.032(2) 0.060(2) -0.019(2) 0.069(2)
C(11) 0.064(2) -0.013(1) 0.021(1) 0.066(2) -0.018(2) 0.049(2)
C(12) 0.051(2) -0.003(1) 0.019(1) 0.048(1) -0.005(1) 0.043(1)

loop_
_atom_site_label
_atom_site_occupancy
_atom_site_fract_x
_atom_site_fract_y
_atom_site_fract_z
_atom_site_U_iso_or_equiv
_atom_site_thermal_displace_type
_atom_site_calc_flag
_atom_site_refinement_flags
O(1) 1 0.9029(2) 0.2365(2) 0.5143(2) 0.047(1) Uani d .
O(2) 1 0.8935(2) 0.0961(2) 0.7834(2) 0.054(1) Uani d .
C(1) 1 0.8347(2) 0.2623(2) 0.5989(2) 0.041(1) Uani d .
C(2) 1 0.8545(3) 0.3947(2) 0.6761(3) 0.057(1) Uani d .
C(3) 1 0.7544(3) 0.3725(2) 0.5520(3) 0.050(1) Uani d .
C(4) 1 0.6589(3) 0.4163(3) 0.4622(4) 0.075(1) Uani d .
C(5) 1 1.0208(3) 0.2132(4) 0.5894(3) 0.078(2) Uani d .
C(6) 1 0.8010(2) 0.1422(2) 0.6659(2) 0.042(1) Uani d .
C(7) 1 0.7599(2) 0.0249(2) 0.5662(2) 0.042(1) Uani d .
C(8) 1 0.7112(3) -0.0860(3) 0.6328(3) 0.057(1) Uani d .
C(9) 1 0.6759(3) -0.2072(3) 0.5375(3) 0.068(1) Uani d .
C(10) 1 0.5921(3) -0.1703(3) 0.3952(3) 0.066(1) Uani d .
C(11) 1 0.6386(3) -0.0585(3) 0.3300(3) 0.059(1) Uani d .
C(12) 1 0.6721(2) 0.0622(3) 0.4265(2) 0.047(1) Uani d .
H(2A) 1 0.902(3) 0.148(3) 0.865(4) 0.100(12) Uiso d .
H(2B) 1 0.9141 0.4514 0.6677 0.075(2) Uiso d R
H(2C) 1 0.8432 0.3979 0.7648 0.075(2) Uiso d R
H(4A) 1 0.6137 0.3593 0.3884 0.075(2) Uiso d R
H(4B) 1 0.6339 0.5054 0.4697 0.075(2) Uiso d R
H(5A) 1 1.0604 0.1965 0.5247 0.075(2) Uiso d R
H(5B) 1 1.0531 0.2901 0.6445 0.075(2) Uiso d R
H(5C) 1 1.0284 0.1376 0.6494 0.075(2) Uiso d R
H(6A) 1 0.7396 0.1680 0.6980 0.075(2) Uiso d R
H(7A) 1 0.8255 -0.0106 0.5483 0.075(2) Uiso d R
H(8A) 1 0.6458 -0.0530 0.6530 0.075(2) Uiso d R
H(8B) 1 0.7677 -0.1122 0.7194 0.075(2) Uiso d R
H(9A) 1 0.6414 -0.2719 0.5803 0.075(2) Uiso d R
H(9B) 1 0.7428 -0.2467 0.5264 0.075(2) Uiso d R
H(10A) 1 0.5207 -0.1435 0.4046 0.075(2) Uiso d R
H(10B) 1 0.5778 -0.2468 0.3354 0.075(2) Uiso d R
H(11A) 1 0.5811 -0.0326 0.2440 0.075(2) Uiso d R
H(11B) 1 0.7041 -0.0895 0.3087 0.075(2) Uiso d R
H(12A) 1 0.7036 0.1296 0.3832 0.075(2) Uiso d R
H(12B) 1 0.6052 0.0983 0.4408 0.075(2) Uiso d R

loop_
_atom_type_symbol
_atom_type_description
_atom_type_scat_source
_atom_type_scat_dispersion_real
_atom_type_scat_dispersion_imag
C C 'International Tables Vol C Tables 4.2.6.8 and 6.1.1.4' 0.0033 0.001
H H 'International Tables Vol C Tables 4.2.6.8 and 6.1.1.4' 0.0000 0.000
O O 'International Tables Vol C Tables 4.2.6.8 and 6.1.1.4' 0.0106 0.006

loop_
_geom_angle_atom_site_label_1
_geom_angle_atom_site_label_2
_geom_angle_atom_site_label_3
_geom_angle
_geom_angle_publ_flag
C(1) O(1) C(5) 114.8(2) yes
O(1) C(1) C(2) 116.6(2) yes
O(1) C(1) C(3) 115.0(2) yes
C(2) C(1) C(3) 58.6(2) yes
O(1) C(1) C(6) 116.0(2) yes
C(2) C(1) C(6) 119.1(2) yes
C(3) C(1) C(6) 119.5(2) yes
C(1) C(2) C(3) 58.5(2) yes
C(1) C(3) C(2) 62.9(2) yes
C(1) C(3) C(4) 147.6(3) yes
C(2) C(3) C(4) 149.5(3) yes
O(2) C(6) C(1) 111.8(2) yes
O(2) C(6) C(7) 107.5(2) yes
C(1) C(6) C(7) 113.5(2) yes
C(6) C(7) C(8) 111.2(2) yes
C(6) C(7) C(12) 113.9(2) yes
C(8) C(7) C(12) 109.2(2) no
C(7) C(8) C(9) 111.8(3) no
C(8) C(9) C(10) 111.7(2) no
C(9) C(10) C(11) 111.1(3) no
C(10) C(11) C(12) 111.7(3) no
C(7) C(12) C(11) 111.1(2) no

loop_
_geom_bond_atom_site_label_1
_geom_bond_atom_site_label_2
_geom_bond_distance
_geom_bond_publ_flag
O(1) C(1) 1.418(4) yes
O(1) C(5) 1.422(3) yes
O(2) C(6) 1.427(3) yes
C(1) C(2) 1.523(3) yes
C(1) C(3) 1.459(4) yes
C(1) C(6) 1.514(4) yes
C(2) C(3) 1.460(3) yes
C(3) C(4) 1.305(4) yes
C(6) C(7) 1.527(3) yes
C(7) C(8) 1.531(4) no
C(7) C(12) 1.518(3) no
C(8) C(9) 1.528(4) no
C(9) C(10) 1.517(4) no
C(10) C(11) 1.515(5) no
C(11) C(12) 1.529(4) no
